data_2244004
loop_
_publ_author_name
'Kayukova, Lyudmila A.'
'Yergaliyeva, Elmira M.'
'Vologzhanina, Anna V.'

_publ_section_title
;
 Redetermination of the structure of
 2-amino-8-thia-1,5-diazaspiro[4,5]dec-1-en-5-ium chloride monohydrate
;
_journal_issue 2
_journal_name_full 'Acta Crystallographica Section E'
_journal_page_first
;
;
_journal_paper_doi 10.1107/S2056989022000111
_journal_volume 78
_journal_year 2022
_chemical_formula_iupac 'C7 H14 N3 S +, Cl -, H2 O'
_chemical_formula_moiety 'C7 H14 N3 S, Cl, H2 O'
_chemical_formula_sum 'C7 H16 Cl N3 O S'
_chemical_formula_weight 225.74
_chemical_name_systematic
;
2-Amino-8-thia-1,5-diazaspiro[4,5]dec-1-en-5-ium chloride monohydrate
;
_space_group_crystal_system orthorhombic
_space_group_IT_number 61
_space_group_name_Hall '-P 2ac 2ab'
_space_group_name_H-M_alt 'P b c a'
_atom_sites_solution_hydrogens mixed
_atom_sites_solution_primary dual
_audit_creation_method
;
Olex2 1.2
(compiled 2018.05.29 svn.r3508 for OlexSys, GUI svn.r5506)
;
_cell_angle_alpha 90
_cell_angle_beta 90
_cell_angle_gamma 90
_cell_formula_units_Z 8
_cell_length_a 11.0924(4)
_cell_length_b 10.1898(4)
_cell_length_c 19.6434(8)
_cell_measurement_reflns_used 8223
_cell_measurement_temperature 295.0(2)
_cell_measurement_theta_max 28.83
_cell_measurement_theta_min 2.77
_cell_volume 2220.28(15)
_computing_cell_refinement
;
SAINT (Bruker, 2016)
;
_computing_data_collection
;
APEX2 (Bruker, 2016)
;
_computing_data_reduction
;
SAINT (Bruker, 2016)
;
_computing_molecular_graphics
;
<i>OLEX2</i> (Dolomanov <i>et al.</i>,  2009)
;
_computing_publication_material
;
<i>OLEX2</i> (Dolomanov <i>et al.</i>,  2009)
;
_computing_structure_refinement
;
SHELXL (Sheldrick, 2015b)
;
_computing_structure_solution
;
SHELXT (Sheldrick, 2015a)
;
_diffrn_ambient_temperature 295.0(2)
_diffrn_measured_fraction_theta_full 0.997
_diffrn_measured_fraction_theta_max 0.997
_diffrn_measurement_device_type 'Bruker D8 Quest PHOTON  area detector'
_diffrn_measurement_method 'phi and omega scans'
_diffrn_radiation_monochromator graphite
_diffrn_radiation_type MoK\a
_diffrn_radiation_wavelength 0.71073
_diffrn_reflns_av_R_equivalents 0.1064
_diffrn_reflns_av_unetI/netI 0.0543
_diffrn_reflns_limit_h_max 14
_diffrn_reflns_limit_h_min -15
_diffrn_reflns_limit_k_max 13
_diffrn_reflns_limit_k_min -11
_diffrn_reflns_limit_l_max 26
_diffrn_reflns_limit_l_min -26
_diffrn_reflns_number 29622
_diffrn_reflns_theta_full 25.242
_diffrn_reflns_theta_max 29.104
_diffrn_reflns_theta_min 2.074
_exptl_absorpt_coefficient_mu 0.501
_exptl_absorpt_correction_T_max 0.7458
_exptl_absorpt_correction_T_min 0.5181
_exptl_absorpt_correction_type multi-scan
_exptl_absorpt_process_details
;
(SADABS; Bruker, 2016)
;
_exptl_crystal_colour colourless
_exptl_crystal_density_diffrn 1.351
_exptl_crystal_description prism
_exptl_crystal_F_000 960
_exptl_crystal_size_max 0.41
_exptl_crystal_size_mid 0.36
_exptl_crystal_size_min 0.32
_refine_diff_density_max 0.290
_refine_diff_density_min -0.340
_refine_ls_extinction_method none
_refine_ls_goodness_of_fit_ref 1.052
_refine_ls_hydrogen_treatment constr
_refine_ls_matrix_type full
_refine_ls_number_parameters 118
_refine_ls_number_reflns 2969
_refine_ls_number_restraints 0
_refine_ls_restrained_S_all 1.052
_refine_ls_R_factor_all 0.0686
_refine_ls_R_factor_gt 0.0476
_refine_ls_shift/su_max 0.001
_refine_ls_shift/su_mean 0.000
_refine_ls_structure_factor_coef Fsqd
_refine_ls_weighting_details 'w=1/[\s^2^(Fo^2^)+(0.0532P)^2^+0.7125P] where P=(Fo^2^+2Fc^2^)/3'
_refine_ls_weighting_scheme calc
_refine_ls_wR_factor_gt 0.1118
_refine_ls_wR_factor_ref 0.1239
_reflns_number_gt 2269
_reflns_number_total 2969
_reflns_threshold_expression 'I > 2\s(I)'
_cod_data_source_file hb8000sup1.cif
_cod_data_source_block 3_RT
_cod_database_code 2244004
_shelx_space_group_comment
;
The symmetry employed for this shelxl refinement is uniquely defined
by the following loop, which should always be used as a source of
symmetry information in preference to the above space-group names.
They are only intended as comments.
;
_shelx_estimated_absorpt_t_min 0.821
_shelx_estimated_absorpt_t_max 0.856
_shelxl_version_number 2.014

loop_
_space_group_symop_operation_xyz
'x, y, z'
'-x+1/2, -y, z+1/2'
'-x, y+1/2, -z+1/2'
'x+1/2, -y+1/2, -z'
'-x, -y, -z'
'x-1/2, y, -z-1/2'
'x, -y-1/2, z-1/2'
'-x-1/2, y-1/2, z'

loop_
_atom_site_type_symbol
_atom_site_label
_atom_site_fract_x
_atom_site_fract_y
_atom_site_fract_z
_atom_site_U_iso_or_equiv
_atom_site_adp_type
_atom_site_calc_flag
_atom_site_occupancy
_atom_site_disorder_assembly
_atom_site_disorder_group
Cl Cl1 0.50712(5) -0.13596(5) 0.60611(3) 0.04965(17) Uani d 1 . .
S S1 0.28950(5) 0.12409(5) 0.73957(3) 0.04811(17) Uani d 1 . .
N N1 0.44413(12) 0.31778(13) 0.64306(7) 0.0269(3) Uani d 1 . .
N N2 0.46759(13) 0.45621(14) 0.62725(8) 0.0308(3) Uani d 1 . .
N N3 0.61220(16) 0.57229(17) 0.56826(10) 0.0481(5) Uani d 1 . .
H H3A 0.5789 0.6458 0.5787 0.058 Uiso calc 1 . .
H H3B 0.6764 0.5712 0.5437 0.058 Uiso calc 1 . .
C C1 0.52107(19) 0.23660(19) 0.59441(11) 0.0433(5) Uani d 1 . .
H H1A 0.5539 0.1599 0.6170 0.052 Uiso calc 1 . .
H H1B 0.4746 0.2086 0.5552 0.052 Uiso calc 1 . .
C C2 0.61951(18) 0.32998(19) 0.57400(12) 0.0463(5) Uani d 1 . .
H H2A 0.6923 0.3153 0.6003 0.056 Uiso calc 1 . .
H H2B 0.6382 0.3225 0.5259 0.056 Uiso calc 1 . .
C C3 0.56420(16) 0.45980(17) 0.59016(9) 0.0325(4) Uani d 1 . .
C C4 0.47724(18) 0.29721(19) 0.71662(9) 0.0364(4) Uani d 1 . .
H H4A 0.4345 0.3610 0.7442 0.044 Uiso calc 1 . .
H H4B 0.5629 0.3132 0.7222 0.044 Uiso calc 1 . .
C C5 0.4484(2) 0.1611(2) 0.74256(11) 0.0438(5) Uani d 1 . .
H H5A 0.4764 0.1533 0.7892 0.053 Uiso calc 1 . .
H H5B 0.4918 0.0972 0.7154 0.053 Uiso calc 1 . .
C C6 0.27154(18) 0.1587(2) 0.65017(11) 0.0442(5) Uani d 1 . .
H H6A 0.3183 0.0961 0.6240 0.053 Uiso calc 1 . .
H H6B 0.1875 0.1479 0.6378 0.053 Uiso calc 1 . .
C C7 0.31144(16) 0.2961(2) 0.63200(10) 0.0384(4) Uani d 1 . .
H H7A 0.2924 0.3128 0.5846 0.046 Uiso calc 1 . .
H H7B 0.2666 0.3585 0.6594 0.046 Uiso calc 1 . .
O O1 0.33147(14) -0.01611(18) 0.49843(8) 0.0577(5) Uani d 1 . .
H H1C 0.3755 -0.0450 0.5305 0.087 Uiso d 1 . .
H H1D 0.3711 0.0261 0.4686 0.087 Uiso d 1 . .

loop_
_atom_site_aniso_label
_atom_site_aniso_U_11
_atom_site_aniso_U_22
_atom_site_aniso_U_33
_atom_site_aniso_U_12
_atom_site_aniso_U_13
_atom_site_aniso_U_23
Cl1 0.0635(4) 0.0357(3) 0.0498(3) 0.0080(2) 0.0013(2) 0.0113(2)
S1 0.0550(3) 0.0369(3) 0.0524(3) -0.0082(2) 0.0144(2) 0.0064(2)
N1 0.0311(7) 0.0193(6) 0.0302(7) 0.0009(5) 0.0013(5) -0.0024(5)
N2 0.0360(8) 0.0194(7) 0.0370(8) 0.0012(6) 0.0059(6) 0.0009(6)
N3 0.0517(10) 0.0287(8) 0.0640(12) -0.0021(7) 0.0241(8) 0.0024(8)
C1 0.0537(12) 0.0260(9) 0.0500(11) 0.0012(8) 0.0201(9) -0.0096(8)
C2 0.0443(11) 0.0301(10) 0.0644(13) 0.0043(8) 0.0196(9) -0.0042(9)
C3 0.0358(9) 0.0261(8) 0.0355(9) 0.0015(7) 0.0037(7) -0.0016(7)
C4 0.0446(10) 0.0318(9) 0.0326(9) -0.0055(7) -0.0092(7) 0.0009(7)
C5 0.0549(12) 0.0363(10) 0.0401(10) -0.0013(9) -0.0076(9) 0.0111(8)
C6 0.0400(11) 0.0384(11) 0.0540(12) -0.0131(8) -0.0035(9) -0.0026(9)
C7 0.0319(9) 0.0390(10) 0.0444(10) -0.0051(8) -0.0081(7) 0.0061(8)
O1 0.0387(8) 0.0872(13) 0.0473(8) -0.0039(8) -0.0054(6) 0.0084(8)

loop_
_atom_type_symbol
_atom_type_description
_atom_type_scat_dispersion_real
_atom_type_scat_dispersion_imag
_atom_type_scat_source
C C 0.0033 0.0016 'International Tables Vol C Tables 4.2.6.8 and 6.1.1.4'
H H 0.0000 0.0000 'International Tables Vol C Tables 4.2.6.8 and 6.1.1.4'
Cl Cl 0.1484 0.1585 'International Tables Vol C Tables 4.2.6.8 and 6.1.1.4'
N N 0.0061 0.0033 'International Tables Vol C Tables 4.2.6.8 and 6.1.1.4'
O O 0.0106 0.0060 'International Tables Vol C Tables 4.2.6.8 and 6.1.1.4'
S S 0.1246 0.1234 'International Tables Vol C Tables 4.2.6.8 and 6.1.1.4'

loop_
_geom_angle_atom_site_label_1
_geom_angle_atom_site_label_2
_geom_angle_atom_site_label_3
_geom_angle_site_symmetry_1
_geom_angle_site_symmetry_3
_geom_angle
_geom_angle_publ_flag
C6 S1 C5 . . 95.67(9) ?
N2 N1 C1 . . 106.83(13) ?
N2 N1 C4 . . 107.07(13) ?
N2 N1 C7 . . 106.50(13) ?
C4 N1 C1 . . 112.92(15) ?
C7 N1 C1 . . 112.18(14) ?
C7 N1 C4 . . 110.91(14) ?
C3 N2 N1 . . 107.02(13) ?
H3A N3 H3B . . 120.0 ?
C3 N3 H3A . . 120.0 ?
C3 N3 H3B . . 120.0 ?
N1 C1 H1A . . 111.1 ?
N1 C1 H1B . . 111.1 ?
H1A C1 H1B . . 109.1 ?
C2 C1 N1 . . 103.32(15) ?
C2 C1 H1A . . 111.1 ?
C2 C1 H1B . . 111.1 ?
C1 C2 H2A . . 111.4 ?
C1 C2 H2B . . 111.4 ?
H2A C2 H2B . . 109.3 ?
C3 C2 C1 . . 101.88(15) ?
C3 C2 H2A . . 111.4 ?
C3 C2 H2B . . 111.4 ?
N2 C3 N3 . . 122.34(16) ?
N2 C3 C2 . . 115.74(16) ?
N3 C3 C2 . . 121.91(16) ?
N1 C4 H4A . . 108.9 ?
N1 C4 H4B . . 108.9 ?
N1 C4 C5 . . 113.56(15) ?
H4A C4 H4B . . 107.7 ?
C5 C4 H4A . . 108.9 ?
C5 C4 H4B . . 108.9 ?
S1 C5 H5A . . 109.0 ?
S1 C5 H5B . . 109.0 ?
C4 C5 S1 . . 112.80(14) ?
C4 C5 H5A . . 109.0 ?
C4 C5 H5B . . 109.0 ?
H5A C5 H5B . . 107.8 ?
S1 C6 H6A . . 109.1 ?
S1 C6 H6B . . 109.1 ?
H6A C6 H6B . . 107.9 ?
C7 C6 S1 . . 112.28(14) ?
C7 C6 H6A . . 109.1 ?
C7 C6 H6B . . 109.1 ?
N1 C7 C6 . . 112.86(15) ?
N1 C7 H7A . . 109.0 ?
N1 C7 H7B . . 109.0 ?
C6 C7 H7A . . 109.0 ?
C6 C7 H7B . . 109.0 ?
H7A C7 H7B . . 107.8 ?
H1C O1 H1D . . 112.9 ?

loop_
_geom_bond_atom_site_label_1
_geom_bond_atom_site_label_2
_geom_bond_site_symmetry_2
_geom_bond_distance
_geom_bond_publ_flag
S1 C5 . 1.804(2) ?
S1 C6 . 1.802(2) ?
N1 N2 . 1.4676(19) ?
N1 C1 . 1.525(2) ?
N1 C4 . 1.506(2) ?
N1 C7 . 1.504(2) ?
N2 C3 . 1.296(2) ?
N3 H3A . 0.8600 ?
N3 H3B . 0.8600 ?
N3 C3 . 1.335(2) ?
C1 H1A . 0.9700 ?
C1 H1B . 0.9700 ?
C1 C2 . 1.503(3) ?
C2 H2A . 0.9700 ?
C2 H2B . 0.9700 ?
C2 C3 . 1.492(2) ?
C4 H4A . 0.9700 ?
C4 H4B . 0.9700 ?
C4 C5 . 1.512(3) ?
C5 H5A . 0.9700 ?
C5 H5B . 0.9700 ?
C6 H6A . 0.9700 ?
C6 H6B . 0.9700 ?
C6 C7 . 1.511(3) ?
C7 H7A . 0.9700 ?
C7 H7B . 0.9700 ?
O1 H1C . 0.8500 ?
O1 H1D . 0.8499 ?

loop_
_geom_hbond_atom_site_label_D
_geom_hbond_atom_site_label_H
_geom_hbond_atom_site_label_A
_geom_hbond_site_symmetry_A
_geom_hbond_distance_DH
_geom_hbond_distance_HA
_geom_hbond_distance_DA
_geom_hbond_angle_DHA
N3 H3A Cl1 1_565 0.86 2.42 3.2786(18) 174
N3 H3B O1 4_556 0.86 1.99 2.821(2) 162
O1 H1C Cl1 1_555 0.85 2.28 3.1244(17) 173
O1 H1D Cl1 5_656 0.85 2.29 3.1343(17) 175
C6 H6B N2 8_655 0.97 2.61 3.391(2) 138

_cod_database_fobs_code 2244004
